data_7122624
loop_
_publ_author_name
'An, Peng'
'Wu, Hsuan-Yi'
'Lewandowski, Tracey M.'
'Lin, Qing'

_publ_section_title
;
 Hydrophilic azaspiroalkenes as robust bioorthogonal reporters.
;
_journal_issue 99
_journal_name_full 'Chemical communications (Cambridge, England)'
_journal_page_first 14005
_journal_page_last 14008
_journal_paper_doi 10.1039/c8cc07432a
_journal_volume 54
_journal_year 2018
_chemical_formula_moiety 'C9 H9 N3 O'
_chemical_formula_sum 'C9 H9 N3 O'
_chemical_formula_weight 175.19
_space_group_crystal_system orthorhombic
_space_group_IT_number 62
_space_group_name_Hall '-P 2ac 2n'
_space_group_name_H-M_alt 'P n m a'
_symmetry_space_group_name_Hall '-P 2ac 2n'
_symmetry_space_group_name_H-M 'P n m a'
_atom_sites_solution_hydrogens geom
_audit_creation_date 2016-07-14
_audit_creation_method
;
Olex2 1.2
(compiled 2016.02.19 svn.r3266 for OlexSys, GUI svn.r5155)
;
_audit_update_record
;
2018-08-29 deposited with the CCDC.
2018-11-20 downloaded from the CCDC.
;
_cell_angle_alpha 90
_cell_angle_beta 90
_cell_angle_gamma 90
_cell_formula_units_Z 4
_cell_length_a 6.1464(11)
_cell_length_b 6.8359(12)
_cell_length_c 19.339(3)
_cell_measurement_reflns_used 2462
_cell_measurement_temperature 90
_cell_measurement_theta_max 30.514
_cell_measurement_theta_min 3.478
_cell_volume 812.6(2)
_computing_cell_refinement 'SAINT v8.34A (Bruker, 2013)'
_computing_data_reduction 'SAINT v8.34A (Bruker, 2013)'
_computing_molecular_graphics 'Olex2 (Dolomanov et al., 2009)'
_computing_publication_material 'Olex2 (Dolomanov et al., 2009)'
_computing_structure_refinement 'XL (Sheldrick, 2008)'
_computing_structure_solution 'olex2.solve (Bourhis et al., 2015)'
_diffrn_ambient_temperature 90.0
_diffrn_detector_area_resol_mean 7.9
_diffrn_detector_type 'CCD area detector'
_diffrn_measured_fraction_theta_full 1.000
_diffrn_measured_fraction_theta_max 0.999
_diffrn_measurement_device 'three-circle diffractometer'
_diffrn_measurement_device_type 'Bruker SMART APEX2 area detector'
_diffrn_measurement_method '\w and \f scans'
_diffrn_radiation_type MoK\a
_diffrn_radiation_wavelength 0.71073
_diffrn_reflns_av_R_equivalents 0.0609
_diffrn_reflns_av_unetI/netI 0.0305
_diffrn_reflns_Laue_measured_fraction_full 1.000
_diffrn_reflns_Laue_measured_fraction_max 0.999
_diffrn_reflns_limit_h_max 8
_diffrn_reflns_limit_h_min -8
_diffrn_reflns_limit_k_max 9
_diffrn_reflns_limit_k_min -9
_diffrn_reflns_limit_l_max 27
_diffrn_reflns_limit_l_min -26
_diffrn_reflns_number 12301
_diffrn_reflns_point_group_measured_fraction_full 1.000
_diffrn_reflns_point_group_measured_fraction_max 0.999
_diffrn_reflns_theta_full 26.000
_diffrn_reflns_theta_max 30.573
_diffrn_reflns_theta_min 2.106
_exptl_absorpt_coefficient_mu 0.099
_exptl_absorpt_correction_T_max 0.7461
_exptl_absorpt_correction_T_min 0.6384
_exptl_absorpt_correction_type multi-scan
_exptl_absorpt_process_details
;
SADABS-2014/2 (Bruker,2014/2) was used for absorption correction.
wR2(int) was 0.1345 before and 0.0547 after correction.
The Ratio of minimum to maximum transmission is 0.8556.
The \l/2 correction factor is 0.00150.
;
_exptl_crystal_colour colourless
_exptl_crystal_colour_primary colourless
_exptl_crystal_density_diffrn 1.432
_exptl_crystal_description plate
_exptl_crystal_F_000 368
_exptl_crystal_size_max 0.16
_exptl_crystal_size_mid 0.1
_exptl_crystal_size_min 0.01
_refine_diff_density_max 0.439
_refine_diff_density_min -0.310
_refine_diff_density_rms 0.060
_refine_ls_extinction_method none
_refine_ls_goodness_of_fit_ref 1.123
_refine_ls_hydrogen_treatment constr
_refine_ls_matrix_type full
_refine_ls_number_parameters 76
_refine_ls_number_reflns 1339
_refine_ls_number_restraints 0
_refine_ls_restrained_S_all 1.123
_refine_ls_R_factor_all 0.0673
_refine_ls_R_factor_gt 0.0502
_refine_ls_shift/su_max 0.000
_refine_ls_shift/su_mean 0.000
_refine_ls_structure_factor_coef Fsqd
_refine_ls_weighting_details 'w=1/[\s^2^(Fo^2^)+(0.0508P)^2^+0.3470P] where P=(Fo^2^+2Fc^2^)/3'
_refine_ls_weighting_scheme calc
_refine_ls_wR_factor_gt 0.1098
_refine_ls_wR_factor_ref 0.1154
_reflns_Friedel_coverage 0.000
_reflns_number_gt 1070
_reflns_number_total 1339
_reflns_threshold_expression 'I > 2\s(I)'
_cod_data_source_file c8cc07432a2.cif
_cod_data_source_block jmc_071603_0m
_cod_depositor_comments 'Adding full bibliography for 7122624.cif.'
_cod_database_code 7122624
_shelx_space_group_comment
;
The symmetry employed for this shelxl refinement is uniquely defined
by the following loop, which should always be used as a source of
symmetry information in preference to the above space-group names.
They are only intended as comments.
;
_olex2_refinement_description
;
1. Fixed Uiso
 At 1.2 times of:
  All C(H) groups, All C(H,H) groups
2. Others
 Fixed Sof: H5A(0.5) H5B(0.5) H6B(0.5) H6A(0.5)
3.a Secondary CH2 refined with riding coordinates:
 C5(H5A,H5B), C6(H6B,H6A)
3.b Aromatic/amide H refined with riding coordinates:
 C1(H1), C2(H2), C3(H3), C8(H8)
;
_shelx_shelxl_version_number 2014/7
_olex2_submission_special_instructions 'No special instructions were received'

loop_
_space_group_symop_operation_xyz
'x, y, z'
'-x+1/2, -y, z+1/2'
'x+1/2, -y+1/2, -z+1/2'
'-x, y+1/2, -z'
'-x, -y, -z'
'x-1/2, y, -z-1/2'
'-x-1/2, y-1/2, z-1/2'
'x, -y-1/2, z'

loop_
_atom_site_label
_atom_site_type_symbol
_atom_site_fract_x
_atom_site_fract_y
_atom_site_fract_z
_atom_site_U_iso_or_equiv
_atom_site_adp_type
_atom_site_occupancy
_atom_site_site_symmetry_order
_atom_site_calc_flag
_atom_site_refinement_flags_posn
_atom_site_refinement_flags_adp
_atom_site_refinement_flags_occupancy
O1 O 0.75337(19) 0.7500 0.48931(7) 0.0143(3) Uani 1 2 d S T P
N1 N 0.4134(2) 0.7500 0.31146(8) 0.0113(3) Uani 1 2 d S T P
N2 N 0.4388(2) 0.7500 0.42623(7) 0.0086(3) Uani 1 2 d S T P
N3 N 0.4379(2) 0.7500 0.54814(7) 0.0110(3) Uani 1 2 d S T P
C1 C 0.2068(3) 0.7500 0.34057(9) 0.0112(4) Uani 1 2 d S T P
H1 H 0.0752 0.7500 0.3148 0.013 Uiso 1 2 calc RS T P
C2 C 0.2174(3) 0.7500 0.41056(9) 0.0106(4) Uani 1 2 d S T P
H2 H 0.0992 0.7500 0.4422 0.013 Uiso 1 2 calc RS T P
C3 C 0.5463(3) 0.7500 0.36410(9) 0.0105(4) Uani 1 2 d S T P
H3 H 0.7003 0.7500 0.3599 0.013 Uiso 1 2 calc RS T P
C4 C 0.5541(3) 0.7500 0.49069(9) 0.0082(3) Uani 1 2 d S T P
C5 C 0.5279(3) 0.7500 0.61901(8) 0.0089(3) Uani 1 2 d S T P
H5A H 0.6105 0.8696 0.6310 0.011 Uiso 0.5 1 calc R . .
H5B H 0.6105 0.6304 0.6310 0.011 Uiso 0.5 1 calc R . .
C6 C 0.2062(3) 0.7500 0.56958(9) 0.0105(3) Uani 1 2 d S T P
H6B H 0.1254 0.6304 0.5564 0.013 Uiso 0.5 1 calc R . .
H6A H 0.1254 0.8696 0.5564 0.013 Uiso 0.5 1 calc R . .
C7 C 0.2901(3) 0.7500 0.64481(9) 0.0093(3) Uani 1 2 d S T P
C8 C 0.1918(2) 0.8445(2) 0.70646(6) 0.0127(3) Uani 1 1 d . . .
H8 H 0.1547 0.9623 0.7297 0.015 Uiso 1 1 calc R . .

loop_
_atom_site_aniso_label
_atom_site_aniso_U_11
_atom_site_aniso_U_22
_atom_site_aniso_U_33
_atom_site_aniso_U_23
_atom_site_aniso_U_13
_atom_site_aniso_U_12
O1 0.0056(5) 0.0252(7) 0.0121(6) 0.000 0.0003(5) 0.000
N1 0.0131(7) 0.0107(7) 0.0103(7) 0.000 0.0017(6) 0.000
N2 0.0071(6) 0.0112(7) 0.0074(7) 0.000 -0.0001(5) 0.000
N3 0.0067(6) 0.0208(9) 0.0057(6) 0.000 -0.0007(5) 0.000
C1 0.0099(7) 0.0128(8) 0.0109(8) 0.000 -0.0007(6) 0.000
C2 0.0067(7) 0.0137(9) 0.0114(8) 0.000 -0.0002(6) 0.000
C3 0.0101(7) 0.0121(8) 0.0094(8) 0.000 0.0027(6) 0.000
C4 0.0071(7) 0.0088(8) 0.0088(8) 0.000 -0.0003(6) 0.000
C5 0.0087(7) 0.0128(8) 0.0052(7) 0.000 -0.0007(6) 0.000
C6 0.0077(7) 0.0160(8) 0.0080(8) 0.000 0.0019(6) 0.000
C7 0.0091(7) 0.0125(8) 0.0063(7) 0.000 -0.0006(6) 0.000
C8 0.0123(5) 0.0169(6) 0.0089(5) -0.0011(5) 0.0007(5) 0.0010(5)

loop_
_atom_type_symbol
_atom_type_description
_atom_type_scat_dispersion_real
_atom_type_scat_dispersion_imag
_atom_type_scat_source
C C 0.0033 0.0016 'International Tables Vol C Tables 4.2.6.8 and 6.1.1.4'
H H 0.0000 0.0000 'International Tables Vol C Tables 4.2.6.8 and 6.1.1.4'
N N 0.0061 0.0033 'International Tables Vol C Tables 4.2.6.8 and 6.1.1.4'
O O 0.0106 0.0060 'International Tables Vol C Tables 4.2.6.8 and 6.1.1.4'

loop_
_geom_angle_atom_site_label_1
_geom_angle_atom_site_label_2
_geom_angle_atom_site_label_3
_geom_angle
_geom_angle_site_symmetry_1
_geom_angle_site_symmetry_3
C3 N1 C1 104.83(15) . .
C2 N2 C4 132.18(15) . .
C3 N2 C2 106.25(14) . .
C3 N2 C4 121.56(14) . .
C4 N3 C5 125.29(14) . .
C4 N3 C6 138.97(15) . .
C5 N3 C6 95.74(12) . .
N1 C1 H1 124.4 . .
C2 C1 N1 111.13(16) . .
C2 C1 H1 124.4 . .
N2 C2 H2 127.3 . .
C1 C2 N2 105.32(15) . .
C1 C2 H2 127.3 . .
N1 C3 N2 112.46(16) . .
N1 C3 H3 123.8 . .
N2 C3 H3 123.8 . .
O1 C4 N2 118.38(15) . .
O1 C4 N3 123.98(16) . .
N3 C4 N2 117.64(14) . .
N3 C5 H5A 114.2 . .
N3 C5 H5B 114.2 . .
N3 C5 C7 86.88(12) . .
H5A C5 H5B 111.3 . .
C7 C5 H5A 114.2 . .
C7 C5 H5B 114.2 . .
N3 C6 H6B 114.2 . .
N3 C6 H6A 114.2 . .
N3 C6 C7 86.71(12) . .
H6B C6 H6A 111.4 . .
C7 C6 H6B 114.2 . .
C7 C6 H6A 114.2 . .
C6 C7 C5 90.67(13) . .
C8 C7 C5 130.13(12) 8_575 .
C8 C7 C5 130.13(12) . .
C8 C7 C6 128.38(12) 8_575 .
C8 C7 C6 128.38(12) . .
C8 C7 C8 51.61(12) . 8_575
C7 C8 H8 147.9 . .
C8 C8 C7 64.20(6) 8_575 .
C8 C8 H8 147.9 8_575 .

loop_
_geom_bond_atom_site_label_1
_geom_bond_atom_site_label_2
_geom_bond_distance
_geom_bond_site_symmetry_2
O1 C4 1.225(2) .
N1 C1 1.389(2) .
N1 C3 1.305(2) .
N2 C2 1.394(2) .
N2 C3 1.371(2) .
N2 C4 1.434(2) .
N3 C4 1.321(2) .
N3 C5 1.478(2) .
N3 C6 1.483(2) .
C1 H1 0.9500 .
C1 C2 1.355(2) .
C2 H2 0.9500 .
C3 H3 0.9500 .
C5 H5A 0.9900 .
C5 H5B 0.9900 .
C5 C7 1.544(2) .
C6 H6B 0.9900 .
C6 H6A 0.9900 .
C6 C7 1.544(2) .
C7 C8 1.4847(19) 8_575
C7 C8 1.4847(19) .
C8 C8 1.293(3) 8_575
C8 H8 0.9500 .

loop_
_geom_torsion_atom_site_label_1
_geom_torsion_atom_site_label_2
_geom_torsion_atom_site_label_3
_geom_torsion_atom_site_label_4
_geom_torsion
_geom_torsion_site_symmetry_4
N1 C1 C2 N2 0.000(0) .
N3 C5 C7 C6 0.000(1) .
N3 C5 C7 C8 -145.30(11) .
N3 C5 C7 C8 145.30(11) 8_575
N3 C6 C7 C5 0.000(1) .
N3 C6 C7 C8 -146.27(10) 8_575
N3 C6 C7 C8 146.27(10) .
C1 N1 C3 N2 0.000(0) .
C2 N2 C3 N1 0.000(0) .
C2 N2 C4 O1 180.000(1) .
C2 N2 C4 N3 0.000(1) .
C3 N1 C1 C2 0.000(1) .
C3 N2 C2 C1 0.000(0) .
C3 N2 C4 O1 0.000(1) .
C3 N2 C4 N3 180.000(1) .
C4 N2 C2 C1 180.000(1) .
C4 N2 C3 N1 180.000(0) .
C4 N3 C5 C7 180.000(1) .
C4 N3 C6 C7 180.000(1) .
C5 N3 C4 O1 0.000(1) .
C5 N3 C4 N2 180.000(1) .
C5 N3 C6 C7 0.000(1) .
C5 C7 C8 C8 -114.05(13) 8_575
C6 N3 C4 O1 180.000(1) .
C6 N3 C4 N2 0.000(1) .
C6 N3 C5 C7 0.000(1) .
C6 C7 C8 C8 112.52(12) 8_575
